data_8106794
loop_
_publ_author_name
'Ge, Chunhua'
'Liu, Juanjuan'
'X\"u, Zhe'
'Zhang, Yang'
'Zhang, Xiangdong'

_publ_section_title
;
 Crystal structure of
 (E)-4-nitro-2-(((3-(tetrahydro-8\l4-[1,3,2]oxazaborolo[2,3-b][1,3,2]oxaborol-8-yl)phenyl)imino)methyl)phenol
 -- water (1/2), C17H18BN3O5&#x00B7;2H2O
;
_journal_issue 1
_journal_name_full 'Zeitschrift f\"ur Kristallographie - New Crystal Structures'
_journal_page_first 89
_journal_page_last 91
_journal_paper_doi 10.1515/ncrs-2015-0046
_journal_volume 231
_journal_year 2016
_chemical_formula_moiety 'C17H18BN3O5, 2(H2O)'
_chemical_formula_sum 'C17 H22 B N3 O7'
_chemical_formula_weight 391.19
_space_group_IT_number 29
_space_group_name_Hall 'P 2c -2ac'
_space_group_name_H-M_alt 'P c a 21'
_symmetry_cell_setting orthorhombic
_symmetry_space_group_name_Hall 'P 2c -2ac'
_symmetry_space_group_name_H-M 'P c a 21'
_atom_sites_solution_hydrogens geom
_atom_sites_solution_primary direct
_atom_sites_solution_secondary difmap
_cell_angle_alpha 90.00
_cell_angle_beta 90.00
_cell_angle_gamma 90.00
_cell_formula_units_Z 4
_cell_length_a 19.5516(19)
_cell_length_b 4.8474(5)
_cell_length_c 19.3396(19)
_cell_measurement_reflns_used 75
_cell_measurement_temperature 190(2)
_cell_measurement_theta_max 22.53
_cell_measurement_theta_min 2.32
_cell_volume 1832.9(3)
_computing_cell_refinement 'SAINT (Bruker, 2001)'
_computing_data_collection 'SMART (Bruker, 2001)'
_computing_data_reduction SAINT
_computing_molecular_graphics 'SHELXTL (Sheldrick, 2008)'
_computing_publication_material 'SHELXL-97, and WinGX (Farrugia, 1999)'
_computing_structure_refinement 'SHELXL-97 (Sheldrick, 2008)'
_computing_structure_solution 'SHELXS-97 (Sheldrick, 2008)'
_diffrn_ambient_temperature 190(2)
_diffrn_measured_fraction_theta_full 0.999
_diffrn_measured_fraction_theta_max 0.999
_diffrn_measurement_device_type 'Bruker SMART CCD area-detector'
_diffrn_measurement_method '\f and \w scans'
_diffrn_radiation_monochromator graphite
_diffrn_radiation_source 'fine-focus sealed tube'
_diffrn_radiation_type MoK\a
_diffrn_radiation_wavelength 0.71073
_diffrn_reflns_av_R_equivalents 0.0519
_diffrn_reflns_av_sigmaI/netI 0.0589
_diffrn_reflns_limit_h_max 24
_diffrn_reflns_limit_h_min -15
_diffrn_reflns_limit_k_max 5
_diffrn_reflns_limit_k_min -5
_diffrn_reflns_limit_l_max 23
_diffrn_reflns_limit_l_min -23
_diffrn_reflns_number 10882
_diffrn_reflns_theta_full 26.06
_diffrn_reflns_theta_max 26.06
_diffrn_reflns_theta_min 2.08
_exptl_absorpt_coefficient_mu 0.110
_exptl_absorpt_correction_T_max 0.971
_exptl_absorpt_correction_T_min 0.950
_exptl_absorpt_correction_type multi-scan
_exptl_absorpt_process_details '(SADABS; Bruker, 2001)'
_exptl_crystal_colour yellow
_exptl_crystal_density_diffrn 1.418
_exptl_crystal_density_method 'not measured'
_exptl_crystal_description block
_exptl_crystal_F_000 824
_exptl_crystal_size_max 0.41
_exptl_crystal_size_mid 0.35
_exptl_crystal_size_min 0.35
_refine_diff_density_max 0.399
_refine_diff_density_min -0.266
_refine_diff_density_rms 0.048
_refine_ls_abs_structure_details 'Flack H D (1983), Acta Cryst. A39, 876-881'
_refine_ls_abs_structure_Flack 0.2(12)
_refine_ls_extinction_method none
_refine_ls_goodness_of_fit_ref 1.120
_refine_ls_hydrogen_treatment mixed
_refine_ls_matrix_type full
_refine_ls_number_parameters 274
_refine_ls_number_reflns 3487
_refine_ls_number_restraints 1
_refine_ls_restrained_S_all 1.120
_refine_ls_R_factor_all 0.0681
_refine_ls_R_factor_gt 0.0550
_refine_ls_shift/su_max 0.000
_refine_ls_shift/su_mean 0.000
_refine_ls_structure_factor_coef Fsqd
_refine_ls_weighting_details 'calc w=1/[\s^2^(Fo^2^)+(0.0402P)^2^+0.0548P] where P=(Fo^2^+2Fc^2^)/3'
_refine_ls_weighting_scheme calc
_refine_ls_wR_factor_gt 0.1003
_refine_ls_wR_factor_ref 0.1065
_reflns_number_gt 2952
_reflns_number_total 3487
_reflns_threshold_expression >2sigma(I)
_cod_data_source_file suppl_ncrs-2015-0046_suppl.cif
_cod_data_source_block 1
_cod_original_sg_symbol_Hall P2c-2ac
_cod_original_sg_symbol_H-M Pca21
_cod_database_code 8106794

loop_
_symmetry_equiv_pos_as_xyz
'x, y, z'
'-x, -y, z+1/2'
'x+1/2, -y, z'
'-x+1/2, y, z+1/2'

loop_
_atom_site_label
_atom_site_type_symbol
_atom_site_fract_x
_atom_site_fract_y
_atom_site_fract_z
_atom_site_U_iso_or_equiv
_atom_site_adp_type
_atom_site_occupancy
_atom_site_symmetry_multiplicity
_atom_site_calc_flag
_atom_site_refinement_flags
_atom_site_disorder_assembly
_atom_site_disorder_group
O2W O 0.46884(16) 0.8180(6) 0.04957(14) 0.0434(7) Uani 1 1 d . . .
O1W O 0.03787(13) 0.6918(5) 0.07021(14) 0.0384(6) Uani 1 1 d . . .
O4 O 0.02652(10) 0.5737(4) 0.20807(10) 0.0253(5) Uani 1 1 d . . .
N2 N 0.24062(13) -0.1091(5) 0.13642(12) 0.0234(6) Uani 1 1 d . . .
O5 O 0.06722(11) 0.7078(4) 0.32176(10) 0.0260(5) Uani 1 1 d . . .
O1 O 0.34160(11) -0.3903(5) 0.09035(12) 0.0323(5) Uani 1 1 d . . .
H1 H 0.3206 -0.2802 0.1145 0.048 Uiso 1 1 calc R . .
C4 C 0.20881(17) -0.7904(6) -0.03829(15) 0.0258(7) Uani 1 1 d . . .
C1 C 0.29981(16) -0.5173(6) 0.05103(15) 0.0241(7) Uani 1 1 d . . .
O2 O 0.18497(13) -1.1257(5) -0.11924(12) 0.0471(7) Uani 1 1 d . . .
C9 C 0.27833(16) 0.2110(6) 0.22081(16) 0.0265(7) Uani 1 1 d . . .
H9 H 0.3225 0.1499 0.2116 0.032 Uiso 1 1 calc R . .
C6 C 0.22774(15) -0.4498(6) 0.04931(15) 0.0217(7) Uani 1 1 d . . .
N3 N 0.02219(14) 0.2509(5) 0.30382(14) 0.0278(6) Uani 1 1 d . . .
C7 C 0.20070(16) -0.2425(6) 0.09406(15) 0.0244(7) Uani 1 1 d . . .
H7 H 0.1542 -0.2022 0.0930 0.029 Uiso 1 1 calc R . .
N1 N 0.16292(16) -0.9324(5) -0.08553(14) 0.0333(7) Uani 1 1 d . . .
O3 O 0.10381(14) -0.8491(5) -0.09065(15) 0.0542(8) Uani 1 1 d . . .
C11 C 0.20115(16) 0.5033(6) 0.28223(15) 0.0263(7) Uani 1 1 d . . .
H11 H 0.1942 0.6409 0.3150 0.032 Uiso 1 1 calc R . .
C14 C -0.04228(17) 0.5058(6) 0.22441(18) 0.0299(7) Uani 1 1 d . . .
H14A H -0.0701 0.4991 0.1829 0.036 Uiso 1 1 calc R . .
H14B H -0.0617 0.6399 0.2560 0.036 Uiso 1 1 calc R . .
C13 C 0.15675(16) 0.1885(6) 0.19873(15) 0.0220(7) Uani 1 1 d . . .
H13 H 0.1203 0.1111 0.1747 0.026 Uiso 1 1 calc R . .
C3 C 0.27806(17) -0.8680(6) -0.03681(16) 0.0282(7) Uani 1 1 d . . .
H3 H 0.2940 -1.0081 -0.0655 0.034 Uiso 1 1 calc R . .
C2 C 0.32175(16) -0.7355(6) 0.00708(15) 0.0268(7) Uani 1 1 d . . .
H2A H 0.3674 -0.7896 0.0083 0.032 Uiso 1 1 calc R . .
C12 C 0.14462(16) 0.3945(5) 0.24773(14) 0.0213(7) Uani 1 1 d . . .
C5 C 0.18354(17) -0.5873(6) 0.00405(15) 0.0248(7) Uani 1 1 d . . .
H5 H 0.1374 -0.5414 0.0027 0.030 Uiso 1 1 calc R . .
C10 C 0.26701(17) 0.4146(6) 0.26957(17) 0.0298(7) Uani 1 1 d . . .
H10 H 0.3035 0.4911 0.2937 0.036 Uiso 1 1 calc R . .
C8 C 0.22289(16) 0.0992(6) 0.18585(14) 0.0216(7) Uani 1 1 d . . .
C17 C 0.00688(19) 0.3546(6) 0.37493(17) 0.0387(9) Uani 1 1 d . . .
H17A H 0.0115 0.2082 0.4088 0.046 Uiso 1 1 calc R . .
H17B H -0.0391 0.4291 0.3774 0.046 Uiso 1 1 calc R . .
C15 C -0.03808(18) 0.2247(6) 0.25791(19) 0.0360(9) Uani 1 1 d . . .
H15A H -0.0791 0.1844 0.2842 0.043 Uiso 1 1 calc R . .
H15B H -0.0312 0.0811 0.2237 0.043 Uiso 1 1 calc R . .
B1 B 0.06897(19) 0.4988(6) 0.26723(18) 0.0226(8) Uani 1 1 d . . .
C16 C 0.05924(19) 0.5767(7) 0.38684(16) 0.0369(9) Uani 1 1 d . . .
H16A H 0.0434 0.7070 0.4214 0.044 Uiso 1 1 calc R . .
H16B H 0.1022 0.4977 0.4022 0.044 Uiso 1 1 calc R . .
H2WB H 0.427(2) 0.753(8) 0.056(2) 0.057(13) Uiso 1 1 d . . .
H2WA H 0.490(3) 0.663(10) 0.047(3) 0.081(17) Uiso 1 1 d . . .
H1WB H 0.011(2) 0.850(8) 0.065(2) 0.058(12) Uiso 1 1 d . . .
H1WA H 0.042(2) 0.671(8) 0.114(2) 0.054(13) Uiso 1 1 d . . .
H1A H 0.0426(16) 0.083(7) 0.3058(17) 0.039(10) Uiso 1 1 d . . .

loop_
_atom_site_aniso_label
_atom_site_aniso_U_11
_atom_site_aniso_U_22
_atom_site_aniso_U_33
_atom_site_aniso_U_23
_atom_site_aniso_U_13
_atom_site_aniso_U_12
O2W 0.0362(18) 0.0434(16) 0.0506(17) -0.0016(12) 0.0032(14) -0.0083(14)
O1W 0.0300(15) 0.0483(16) 0.0369(15) 0.0104(13) 0.0051(12) 0.0046(12)
O4 0.0217(12) 0.0284(11) 0.0257(12) 0.0019(9) -0.0028(10) -0.0021(9)
N2 0.0246(16) 0.0237(13) 0.0221(13) -0.0024(10) -0.0013(12) -0.0034(11)
O5 0.0347(14) 0.0208(10) 0.0225(11) -0.0013(9) 0.0021(10) 0.0077(9)
O1 0.0228(13) 0.0397(13) 0.0344(13) -0.0075(10) 0.0019(11) 0.0054(10)
C4 0.0308(19) 0.0217(15) 0.0249(16) -0.0017(13) -0.0012(15) 0.0001(13)
C1 0.0223(19) 0.0283(16) 0.0218(16) 0.0030(14) 0.0002(14) -0.0020(13)
O2 0.0617(19) 0.0366(14) 0.0430(15) -0.0244(12) -0.0031(14) 0.0079(12)
C9 0.0192(18) 0.0271(15) 0.0330(18) -0.0034(14) 0.0030(15) 0.0007(13)
C6 0.0212(18) 0.0219(15) 0.0218(15) 0.0023(12) 0.0016(13) -0.0015(13)
N3 0.0309(17) 0.0166(12) 0.0358(16) 0.0023(10) 0.0079(13) 0.0080(12)
C7 0.0218(18) 0.0275(16) 0.0238(16) 0.0057(13) 0.0030(14) 0.0016(12)
N1 0.0428(19) 0.0267(15) 0.0304(15) -0.0030(13) -0.0051(14) 0.0015(14)
O3 0.0433(18) 0.0482(15) 0.0711(19) -0.0273(14) -0.0211(15) 0.0094(13)
C11 0.030(2) 0.0227(15) 0.0258(17) -0.0057(13) -0.0011(14) -0.0002(14)
C14 0.0237(19) 0.0283(15) 0.0378(19) -0.0014(14) -0.0023(15) 0.0013(14)
C13 0.0208(18) 0.0236(15) 0.0218(15) -0.0008(12) -0.0017(13) -0.0042(12)
C3 0.036(2) 0.0221(15) 0.0269(17) -0.0008(13) 0.0085(16) 0.0081(14)
C2 0.0226(18) 0.0283(16) 0.0294(17) 0.0040(14) 0.0070(15) 0.0075(14)
C12 0.0252(18) 0.0172(14) 0.0214(15) 0.0049(12) 0.0024(13) -0.0009(12)
C5 0.0241(18) 0.0246(15) 0.0258(16) 0.0014(13) -0.0004(14) -0.0009(14)
C10 0.0212(18) 0.0335(17) 0.0347(18) -0.0080(14) -0.0074(15) -0.0073(14)
C8 0.0238(18) 0.0204(15) 0.0207(15) 0.0000(11) 0.0020(12) -0.0007(13)
C17 0.049(2) 0.0310(18) 0.036(2) 0.0064(15) 0.0202(18) 0.0170(16)
C15 0.027(2) 0.0288(17) 0.053(2) -0.0074(16) 0.0066(17) -0.0021(14)
B1 0.027(2) 0.0164(17) 0.0242(17) 0.0003(13) 0.0020(15) 0.0011(14)
C16 0.051(2) 0.0337(18) 0.0256(17) 0.0011(14) -0.0030(16) 0.0146(17)

loop_
_atom_type_symbol
_atom_type_description
_atom_type_scat_dispersion_real
_atom_type_scat_dispersion_imag
_atom_type_scat_source
C C 0.0033 0.0016 'International Tables Vol C Tables 4.2.6.8 and 6.1.1.4'
H H 0.0000 0.0000 'International Tables Vol C Tables 4.2.6.8 and 6.1.1.4'
B B 0.0013 0.0007 'International Tables Vol C Tables 4.2.6.8 and 6.1.1.4'
N N 0.0061 0.0033 'International Tables Vol C Tables 4.2.6.8 and 6.1.1.4'
O O 0.0106 0.0060 'International Tables Vol C Tables 4.2.6.8 and 6.1.1.4'

loop_
_geom_angle_atom_site_label_1
_geom_angle_atom_site_label_2
_geom_angle_atom_site_label_3
_geom_angle
_geom_angle_site_symmetry_1
_geom_angle_site_symmetry_3
H2WB O2W H2WA 99(4) . .
H1WB O1W H1WA 105(4) . .
C14 O4 B1 107.8(2) . .
C7 N2 C8 128.6(3) . .
C16 O5 B1 109.4(2) . .
C1 O1 H1 109.5 . .
C5 C4 C3 121.8(3) . .
C5 C4 N1 119.5(3) . .
C3 C4 N1 118.7(3) . .
O1 C1 C2 121.5(3) . .
O1 C1 C6 121.9(3) . .
C2 C1 C6 116.6(3) . .
C10 C9 C8 119.1(3) . .
C10 C9 H9 120.5 . .
C8 C9 H9 120.5 . .
C5 C6 C7 119.1(3) . .
C5 C6 C1 120.6(3) . .
C7 C6 C1 120.4(3) . .
C15 N3 C17 114.9(3) . .
C15 N3 B1 104.1(2) . .
C17 N3 B1 104.9(2) . .
C15 N3 H1A 107(2) . .
C17 N3 H1A 111(2) . .
B1 N3 H1A 115(2) . .
N2 C7 C6 120.6(3) . .
N2 C7 H7 119.7 . .
C6 C7 H7 119.7 . .
O2 N1 O3 122.8(3) . .
O2 N1 C4 118.8(3) . .
O3 N1 C4 118.4(3) . .
C10 C11 C12 122.5(3) . .
C10 C11 H11 118.8 . .
C12 C11 H11 118.8 . .
O4 C14 C15 104.7(3) . .
O4 C14 H14A 110.8 . .
C15 C14 H14A 110.8 . .
O4 C14 H14B 110.8 . .
C15 C14 H14B 110.8 . .
H14A C14 H14B 108.9 . .
C8 C13 C12 120.2(3) . .
C8 C13 H13 119.9 . .
C12 C13 H13 119.9 . .
C2 C3 C4 119.3(3) . .
C2 C3 H3 120.3 . .
C4 C3 H3 120.3 . .
C3 C2 C1 122.2(3) . .
C3 C2 H2A 118.9 . .
C1 C2 H2A 118.9 . .
C11 C12 C13 117.4(3) . .
C11 C12 B1 119.9(3) . .
C13 C12 B1 122.7(3) . .
C4 C5 C6 119.5(3) . .
C4 C5 H5 120.2 . .
C6 C5 H5 120.2 . .
C11 C10 C9 119.5(3) . .
C11 C10 H10 120.2 . .
C9 C10 H10 120.2 . .
C13 C8 C9 121.3(3) . .
C13 C8 N2 124.4(3) . .
C9 C8 N2 114.3(3) . .
N3 C17 C16 104.2(3) . .
N3 C17 H17A 110.9 . .
C16 C17 H17A 110.9 . .
N3 C17 H17B 110.9 . .
C16 C17 H17B 110.9 . .
H17A C17 H17B 108.9 . .
N3 C15 C14 102.9(3) . .
N3 C15 H15A 111.2 . .
C14 C15 H15A 111.2 . .
N3 C15 H15B 111.2 . .
C14 C15 H15B 111.2 . .
H15A C15 H15B 109.1 . .
O4 B1 O5 112.3(2) . .
O4 B1 C12 114.7(3) . .
O5 B1 C12 114.1(3) . .
O4 B1 N3 101.5(2) . .
O5 B1 N3 100.4(2) . .
C12 B1 N3 112.2(2) . .
O5 C16 C17 105.1(3) . .
O5 C16 H16A 110.7 . .
C17 C16 H16A 110.7 . .
O5 C16 H16B 110.7 . .
C17 C16 H16B 110.7 . .
H16A C16 H16B 108.8 . .

loop_
_geom_bond_atom_site_label_1
_geom_bond_atom_site_label_2
_geom_bond_distance
_geom_bond_site_symmetry_2
O2W H2WB 0.89(5) .
O2W H2WA 0.86(5) .
O1W H1WB 0.93(4) .
O1W H1WA 0.86(4) .
O4 C14 1.421(4) .
O4 B1 1.459(4) .
N2 C7 1.303(4) .
N2 C8 1.433(3) .
O5 C16 1.419(4) .
O5 B1 1.463(4) .
O1 C1 1.275(4) .
O1 H1 0.8200 .
C4 C5 1.373(4) .
C4 C3 1.405(4) .
C4 N1 1.454(4) .
C1 C2 1.423(4) .
C1 C6 1.447(4) .
O2 N1 1.220(3) .
C9 C10 1.383(4) .
C9 C8 1.388(4) .
C9 H9 0.9300 .
C6 C5 1.399(4) .
C6 C7 1.428(4) .
N3 C15 1.481(4) .
N3 C17 1.494(4) .
N3 B1 1.668(4) .
N3 H1A 0.91(3) .
C7 H7 0.9300 .
N1 O3 1.228(3) .
C11 C10 1.379(4) .
C11 C12 1.395(4) .
C11 H11 0.9300 .
C14 C15 1.511(4) .
C14 H14A 0.9700 .
C14 H14B 0.9700 .
C13 C8 1.386(4) .
C13 C12 1.397(4) .
C13 H13 0.9300 .
C3 C2 1.365(4) .
C3 H3 0.9300 .
C2 H2A 0.9300 .
C12 B1 1.608(5) .
C5 H5 0.9300 .
C10 H10 0.9300 .
C17 C16 1.503(5) .
C17 H17A 0.9700 .
C17 H17B 0.9700 .
C15 H15A 0.9700 .
C15 H15B 0.9700 .
C16 H16A 0.9700 .
C16 H16B 0.9700 .
